data_7155789
loop_
_publ_author_name
'Lv, Honggui'
'Shi, Jingjing'
'Huang, Junjun'
'Zhang, Chao'
'yi, wei'

_publ_section_title
;
 Rhodium(III)-catalyzed and MeOH-involved regioselective mono-alkenylation
 of N-arylureas with acrylates
;
_journal_name_full 'Org. Biomol. Chem.'
_journal_paper_doi 10.1039/C7OB01627A
_journal_year 2017
_chemical_formula_moiety 'C12 H13 N O4'
_chemical_formula_sum 'C12 H13 N O4'
_chemical_formula_weight 235.23
_space_group_crystal_system triclinic
_space_group_IT_number 2
_space_group_name_Hall '-P 1'
_space_group_name_H-M_alt 'P -1'
_symmetry_space_group_name_Hall '-P 1'
_symmetry_space_group_name_H-M 'P -1'
_atom_sites_solution_hydrogens geom
_audit_creation_date 2016-07-19
_audit_creation_method
;
Olex2 1.2-beta
(compiled 2016.02.19 svn.r3266 for OlexSys, GUI svn.r5203)
;
_audit_update_record
;
2017-06-27 deposited with the CCDC.
2017-07-31 downloaded from the CCDC.
;
_cell_angle_alpha 83.328(4)
_cell_angle_beta 80.762(6)
_cell_angle_gamma 89.239(6)
_cell_formula_units_Z 2
_cell_length_a 4.9045(4)
_cell_length_b 10.4027(10)
_cell_length_c 12.0076(10)
_cell_measurement_reflns_used 3298
_cell_measurement_temperature 296(2)
_cell_measurement_theta_max 26.23
_cell_measurement_theta_min 2.47
_cell_volume 600.58(9)
_computing_cell_refinement 'SAINT v7.68A (Bruker, 2009)'
_computing_data_reduction 'SAINT v7.68A (Bruker, 2009)'
_computing_molecular_graphics 'Olex2 (Dolomanov et al., 2009)'
_computing_publication_material 'Olex2 (Dolomanov et al., 2009)'
_computing_structure_refinement 'ShelXL (Sheldrick, 2015)'
_computing_structure_solution 'SHELXS-97 (Sheldrick, 2008)'
_diffrn_ambient_temperature 296.15
_diffrn_measured_fraction_theta_full 0.990
_diffrn_measured_fraction_theta_max 0.982
_diffrn_measurement_device_type 'Bruker APEX-II CCD'
_diffrn_measurement_method '\f and \w scans'
_diffrn_radiation_monochromator graphite
_diffrn_radiation_type MoK\a
_diffrn_radiation_wavelength 0.71073
_diffrn_reflns_av_R_equivalents 0.0296
_diffrn_reflns_av_unetI/netI 0.0331
_diffrn_reflns_Laue_measured_fraction_full 0.990
_diffrn_reflns_Laue_measured_fraction_max 0.982
_diffrn_reflns_limit_h_max 6
_diffrn_reflns_limit_h_min -6
_diffrn_reflns_limit_k_max 13
_diffrn_reflns_limit_k_min -12
_diffrn_reflns_limit_l_max 15
_diffrn_reflns_limit_l_min -15
_diffrn_reflns_number 9835
_diffrn_reflns_point_group_measured_fraction_full 0.990
_diffrn_reflns_point_group_measured_fraction_max 0.982
_diffrn_reflns_theta_full 26.000
_diffrn_reflns_theta_max 27.567
_diffrn_reflns_theta_min 1.730
_diffrn_standards_number 0
_exptl_absorpt_coefficient_mu 0.098
_exptl_absorpt_correction_T_max 0.7456
_exptl_absorpt_correction_T_min 0.6651
_exptl_absorpt_correction_type multi-scan
_exptl_absorpt_process_details
;
SADABS-2008/1 (Bruker,2008) was used for absorption correction.
wR2(int) was 0.0746 before and 0.0511 after correction.
The Ratio of minimum to maximum transmission is 0.8920.
The \l/2 correction factor is 0.0015.
;
_exptl_crystal_colour colourless
_exptl_crystal_colour_primary colourless
_exptl_crystal_density_diffrn 1.301
_exptl_crystal_density_method 'not measured'
_exptl_crystal_description block
_exptl_crystal_F_000 248
_exptl_crystal_size_max 0.3
_exptl_crystal_size_mid 0.15
_exptl_crystal_size_min 0.12
_refine_diff_density_max 0.317
_refine_diff_density_min -0.271
_refine_diff_density_rms 0.069
_refine_ls_extinction_method none
_refine_ls_goodness_of_fit_ref 1.072
_refine_ls_hydrogen_treatment constr
_refine_ls_matrix_type full
_refine_ls_number_parameters 156
_refine_ls_number_reflns 2736
_refine_ls_number_restraints 0
_refine_ls_restrained_S_all 1.072
_refine_ls_R_factor_all 0.1060
_refine_ls_R_factor_gt 0.0812
_refine_ls_shift/su_max 0.000
_refine_ls_shift/su_mean 0.000
_refine_ls_structure_factor_coef Fsqd
_refine_ls_weighting_details 'w=1/[\s^2^(Fo^2^)+(0.1194P)^2^+0.6842P] where P=(Fo^2^+2Fc^2^)/3'
_refine_ls_weighting_scheme calc
_refine_ls_wR_factor_gt 0.2603
_refine_ls_wR_factor_ref 0.2765
_reflns_Friedel_coverage 0.000
_reflns_number_gt 1846
_reflns_number_total 2736
_reflns_threshold_expression 'I > 2\s(I)'
_cod_data_source_file c7ob01627a2.cif
_cod_data_source_block mo_2016378_0ma
_cod_database_code 7155789
_shelx_space_group_comment
;
The symmetry employed for this shelxl refinement is uniquely defined
by the following loop, which should always be used as a source of
symmetry information in preference to the above space-group names.
They are only intended as comments.
;
_olex2_refinement_description
;
1. Fixed Uiso
 At 1.2 times of:
  All C(H) groups, All N(H) groups
 At 1.5 times of:
  All C(H,H,H) groups
2.a Aromatic/amide H refined with riding coordinates:
 N1(H1), C1(H1A), C2(H2), C3(H3), C4(H4), C7(H7), C8(H8)
2.b Idealised Me refined as rotating group:
 C10(H10A,H10B,H10C), C12(H12A,H12B,H12C)
;
_shelx_shelxl_version_number 2014/7
_olex2_submission_special_instructions 'No special instructions were received'

loop_
_space_group_symop_operation_xyz
'x, y, z'
'-x, -y, -z'

loop_
_atom_site_label
_atom_site_type_symbol
_atom_site_fract_x
_atom_site_fract_y
_atom_site_fract_z
_atom_site_U_iso_or_equiv
_atom_site_adp_type
_atom_site_occupancy
_atom_site_site_symmetry_order
_atom_site_calc_flag
_atom_site_refinement_flags_posn
O1 O -0.3954(5) 0.7593(3) 0.0093(3) 0.0729(9) Uani 1 1 d .
O2 O -0.0091(5) 0.8689(3) -0.0691(2) 0.0596(7) Uani 1 1 d .
O3 O 0.5430(8) 0.8853(3) 0.3312(3) 0.0954(12) Uani 1 1 d .
O4 O 0.6530(6) 0.7522(3) 0.4748(2) 0.0703(8) Uani 1 1 d .
N1 N 0.0174(5) 0.7134(3) 0.0687(2) 0.0465(7) Uani 1 1 d .
H1 H 0.1831 0.7424 0.0627 0.056 Uiso 1 1 calc R
C1 C -0.0118(8) 0.4657(4) 0.3178(4) 0.0595(9) Uani 1 1 d .
H1A H 0.0648 0.4492 0.3840 0.071 Uiso 1 1 calc R
C2 C -0.1890(9) 0.3753(4) 0.2915(4) 0.0678(11) Uani 1 1 d .
H2 H -0.2327 0.2995 0.3401 0.081 Uiso 1 1 calc R
C3 C -0.3008(8) 0.3988(4) 0.1920(4) 0.0616(10) Uani 1 1 d .
H3 H -0.4213 0.3387 0.1744 0.074 Uiso 1 1 calc R
C4 C -0.2359(7) 0.5090(4) 0.1197(3) 0.0514(9) Uani 1 1 d .
H4 H -0.3101 0.5231 0.0528 0.062 Uiso 1 1 calc R
C5 C -0.0572(6) 0.6015(3) 0.1460(3) 0.0424(7) Uani 1 1 d .
C6 C 0.0545(6) 0.5810(3) 0.2471(3) 0.0451(8) Uani 1 1 d .
C7 C 0.2291(7) 0.6797(3) 0.2771(3) 0.0495(8) Uani 1 1 d .
H7 H 0.2391 0.7589 0.2319 0.059 Uiso 1 1 calc R
C8 C 0.3759(7) 0.6694(4) 0.3618(3) 0.0521(8) Uani 1 1 d .
H8 H 0.3811 0.5909 0.4072 0.062 Uiso 1 1 calc R
C9 C 0.5286(7) 0.7807(4) 0.3836(3) 0.0537(9) Uani 1 1 d .
C10 C 0.8014(11) 0.8568(5) 0.5077(5) 0.0877(16) Uani 1 1 d .
H10A H 0.8886 0.9096 0.4409 0.132 Uiso 1 1 calc GR
H10B H 0.9394 0.8220 0.5509 0.132 Uiso 1 1 calc GR
H10C H 0.6748 0.9085 0.5531 0.132 Uiso 1 1 calc GR
C11 C -0.1516(6) 0.7781(3) 0.0036(3) 0.0469(8) Uani 1 1 d .
C12 C -0.1616(11) 0.9469(5) -0.1443(4) 0.0795(13) Uani 1 1 d .
H12A H -0.0372 1.0046 -0.1963 0.119 Uiso 1 1 calc GR
H12B H -0.2971 0.9964 -0.1008 0.119 Uiso 1 1 calc GR
H12C H -0.2523 0.8920 -0.1861 0.119 Uiso 1 1 calc GR

loop_
_atom_site_aniso_label
_atom_site_aniso_U_11
_atom_site_aniso_U_22
_atom_site_aniso_U_33
_atom_site_aniso_U_23
_atom_site_aniso_U_13
_atom_site_aniso_U_12
O1 0.0308(12) 0.098(2) 0.089(2) 0.0087(17) -0.0211(12) -0.0045(12)
O2 0.0509(14) 0.0609(16) 0.0666(16) 0.0043(12) -0.0161(12) -0.0059(11)
O3 0.125(3) 0.072(2) 0.103(3) 0.0022(19) -0.065(2) -0.026(2)
O4 0.0698(18) 0.084(2) 0.0659(17) -0.0148(15) -0.0325(14) -0.0090(15)
N1 0.0292(12) 0.0595(17) 0.0523(16) -0.0058(13) -0.0107(11) -0.0063(11)
C1 0.054(2) 0.062(2) 0.062(2) -0.0035(18) -0.0117(17) -0.0057(17)
C2 0.063(2) 0.059(2) 0.079(3) -0.001(2) -0.005(2) -0.0148(18)
C3 0.0483(19) 0.060(2) 0.078(3) -0.0215(19) -0.0053(18) -0.0130(16)
C4 0.0375(16) 0.063(2) 0.056(2) -0.0195(17) -0.0052(14) -0.0072(14)
C5 0.0274(13) 0.0506(18) 0.0490(17) -0.0111(14) -0.0013(12) 0.0005(12)
C6 0.0346(14) 0.0510(18) 0.0506(18) -0.0121(14) -0.0056(13) 0.0009(13)
C7 0.0473(17) 0.054(2) 0.0492(18) -0.0092(15) -0.0122(14) -0.0054(14)
C8 0.0455(17) 0.059(2) 0.054(2) -0.0090(16) -0.0109(15) -0.0022(15)
C9 0.0447(17) 0.066(2) 0.054(2) -0.0144(17) -0.0119(15) 0.0001(16)
C10 0.082(3) 0.093(3) 0.106(4) -0.039(3) -0.051(3) 0.000(3)
C11 0.0365(15) 0.057(2) 0.0498(18) -0.0120(15) -0.0111(13) -0.0013(13)
C12 0.085(3) 0.074(3) 0.084(3) 0.006(2) -0.036(3) -0.001(2)

loop_
_atom_type_symbol
_atom_type_description
_atom_type_scat_dispersion_real
_atom_type_scat_dispersion_imag
_atom_type_scat_source
C C 0.0033 0.0016 'International Tables Vol C Tables 4.2.6.8 and 6.1.1.4'
H H 0.0000 0.0000 'International Tables Vol C Tables 4.2.6.8 and 6.1.1.4'
N N 0.0061 0.0033 'International Tables Vol C Tables 4.2.6.8 and 6.1.1.4'
O O 0.0106 0.0060 'International Tables Vol C Tables 4.2.6.8 and 6.1.1.4'

loop_
_geom_angle_atom_site_label_1
_geom_angle_atom_site_label_2
_geom_angle_atom_site_label_3
_geom_angle
C11 O2 C12 116.5(3)
C9 O4 C10 116.1(4)
C5 N1 H1 117.5
C11 N1 H1 117.5
C11 N1 C5 125.0(3)
C2 C1 H1A 119.3
C2 C1 C6 121.5(4)
C6 C1 H1A 119.3
C1 C2 H2 120.3
C1 C2 C3 119.4(4)
C3 C2 H2 120.3
C2 C3 H3 119.6
C4 C3 C2 120.7(3)
C4 C3 H3 119.6
C3 C4 H4 119.9
C3 C4 C5 120.2(3)
C5 C4 H4 119.9
C4 C5 N1 119.9(3)
C6 C5 N1 119.9(3)
C6 C5 C4 120.1(3)
C1 C6 C5 118.0(3)
C1 C6 C7 121.8(3)
C5 C6 C7 120.2(3)
C6 C7 H7 116.3
C8 C7 C6 127.4(4)
C8 C7 H7 116.3
C7 C8 H8 119.9
C7 C8 C9 120.2(4)
C9 C8 H8 119.9
O3 C9 O4 122.2(4)
O3 C9 C8 126.7(4)
O4 C9 C8 111.1(3)
O4 C10 H10A 109.5
O4 C10 H10B 109.5
O4 C10 H10C 109.5
H10A C10 H10B 109.5
H10A C10 H10C 109.5
H10B C10 H10C 109.5
O1 C11 O2 123.9(3)
O1 C11 N1 126.3(3)
O2 C11 N1 109.8(3)
O2 C12 H12A 109.5
O2 C12 H12B 109.5
O2 C12 H12C 109.5
H12A C12 H12B 109.5
H12A C12 H12C 109.5
H12B C12 H12C 109.5

loop_
_geom_bond_atom_site_label_1
_geom_bond_atom_site_label_2
_geom_bond_distance
O1 C11 1.204(4)
O2 C11 1.331(4)
O2 C12 1.437(5)
O3 C9 1.189(5)
O4 C9 1.340(5)
O4 C10 1.443(5)
N1 H1 0.8600
N1 C5 1.415(4)
N1 C11 1.350(4)
C1 H1A 0.9300
C1 C2 1.385(6)
C1 C6 1.397(5)
C2 H2 0.9300
C2 C3 1.389(6)
C3 H3 0.9300
C3 C4 1.364(6)
C4 H4 0.9300
C4 C5 1.405(4)
C5 C6 1.404(5)
C6 C7 1.458(4)
C7 H7 0.9300
C7 C8 1.331(5)
C8 H8 0.9300
C8 C9 1.459(5)
C10 H10A 0.9600
C10 H10B 0.9600
C10 H10C 0.9600
C12 H12A 0.9600
C12 H12B 0.9600
C12 H12C 0.9600

loop_
_geom_torsion_atom_site_label_1
_geom_torsion_atom_site_label_2
_geom_torsion_atom_site_label_3
_geom_torsion_atom_site_label_4
_geom_torsion
N1 C5 C6 C1 -176.3(3)
N1 C5 C6 C7 5.0(4)
C1 C2 C3 C4 0.6(6)
C1 C6 C7 C8 10.0(6)
C2 C1 C6 C5 -2.0(5)
C2 C1 C6 C7 176.7(4)
C2 C3 C4 C5 -0.9(6)
C3 C4 C5 N1 177.7(3)
C3 C4 C5 C6 -0.3(5)
C4 C5 C6 C1 1.7(5)
C4 C5 C6 C7 -177.0(3)
C5 N1 C11 O1 8.0(6)
C5 N1 C11 O2 -172.5(3)
C5 C6 C7 C8 -171.4(3)
C6 C1 C2 C3 0.8(6)
C6 C7 C8 C9 -176.7(3)
C7 C8 C9 O3 -1.3(6)
C7 C8 C9 O4 177.4(3)
C10 O4 C9 O3 1.3(6)
C10 O4 C9 C8 -177.5(4)
C11 N1 C5 C4 36.2(5)
C11 N1 C5 C6 -145.8(3)
C12 O2 C11 O1 -0.3(6)
C12 O2 C11 N1 -179.7(3)
